data_1576110
loop_
_publ_author_name
'Karimata, Ayumu'
'Ilatovskii, Daniil'
'Fayzullin, Robert R.'
'Komoto, Shinya'
'Bruhacs, Andrew'
'Khaskin, Eugene'
'Khusnutdinova, Julia R.'

_publ_section_title
;
 Mechanoluminescence from amorphous solids of heteroleptic copper
 complexes and common luminophores induced by non-destructive mechanical
 stimuli and fabrication of flexible mechanoluminescent films.
;
_journal_issue 47
_journal_name_full 'Chemical science'
_journal_page_first 22376
_journal_page_last 22386
_journal_paper_doi 10.1039/d5sc05673j
_journal_volume 16
_journal_year 2025
_chemical_formula_moiety 'C45 H33 Cu F3 N3 O P2, C H4 O'
_chemical_formula_sum 'C46 H37 Cu F3 N3 O2 P2'
_chemical_formula_weight 846.26
_space_group_crystal_system triclinic
_space_group_IT_number 2
_space_group_name_Hall '-P 1'
_space_group_name_H-M_alt 'P -1'
_atom_sites_solution_hydrogens geom
_audit_creation_method SHELXL-2018/3
_audit_update_record
;
2025-05-06 deposited with the CCDC.	2025-10-15 downloaded from the CCDC.
;
_cell_angle_alpha 96.1964(10)
_cell_angle_beta 103.4075(10)
_cell_angle_gamma 103.5722(11)
_cell_formula_units_Z 2
_cell_length_a 10.67000(13)
_cell_length_b 12.30491(15)
_cell_length_c 18.1170(2)
_cell_measurement_reflns_used 49420
_cell_measurement_temperature 100(2)
_cell_measurement_theta_max 34.7660
_cell_measurement_theta_min 3.4780
_cell_volume 2215.80(5)
_computing_cell_refinement 'CrysAlisPro 1.171.43.141a (Rigaku OD, 2024)'
_computing_data_collection 'CrysAlisPro 1.171.43.141a (Rigaku OD, 2024)'
_computing_data_reduction 'CrysAlisPro 1.171.43.141a (Rigaku OD, 2024)'
_computing_molecular_graphics
;
WinGX (Farrugia, 2012); ORTEP-3 (Farrugia, 2012);
PLATON (Spek, 2009); Olex2 (Dolomanov et al., 2009)
;
_computing_publication_material
;
WinGX (Farrugia, 2012); ORTEP-3 (Farrugia, 2012);
PLATON (Spek, 2009); Olex2 (Dolomanov et al., 2009)
;
_computing_structure_refinement 'SHELXL-2018/3 (Sheldrick, 2015)'
_computing_structure_solution 'SHELXT-2018/2 (Sheldrick, 2015)'
_diffrn_ambient_temperature 100(2)
_diffrn_measured_fraction_theta_full 0.998
_diffrn_measured_fraction_theta_max 0.999
_diffrn_measurement_device_type 'Rigaku XtaLAB Pro: Kappa dual offset/far'
_diffrn_measurement_method '\w scans'
_diffrn_radiation_probe x-ray
_diffrn_radiation_type MoK\a
_diffrn_radiation_wavelength 0.71073
_diffrn_reflns_av_R_equivalents 0.0354
_diffrn_reflns_av_unetI/netI 0.0248
_diffrn_reflns_Laue_measured_fraction_full 0.998
_diffrn_reflns_Laue_measured_fraction_max 0.999
_diffrn_reflns_limit_h_max 16
_diffrn_reflns_limit_h_min -16
_diffrn_reflns_limit_k_max 19
_diffrn_reflns_limit_k_min -19
_diffrn_reflns_limit_l_max 28
_diffrn_reflns_limit_l_min -27
_diffrn_reflns_number 132174
_diffrn_reflns_point_group_measured_fraction_full 0.998
_diffrn_reflns_point_group_measured_fraction_max 0.999
_diffrn_reflns_theta_full 25.242
_diffrn_reflns_theta_max 33.373
_diffrn_reflns_theta_min 3.145
_diffrn_source 'microfocus sealed X-ray tube'
_exptl_absorpt_coefficient_mu 0.617
_exptl_absorpt_correction_T_max 1.000
_exptl_absorpt_correction_T_min 0.684
_exptl_absorpt_correction_type gaussian
_exptl_absorpt_process_details
;
CrysAlisPro 1.171.43.141a (Rigaku Oxford Diffraction, 2024).
Numerical absorption correction based on gaussian integration over
a multifaceted crystal model. Empirical absorption correction using
spherical harmonics, frame scaling and detector area scaling,
implemented in SCALE3 ABSPACK scaling algorithm.
;
_exptl_crystal_density_diffrn 1.268
_exptl_crystal_description prism
_exptl_crystal_F_000 872
_exptl_crystal_recrystallization_method methanol/chloroform
_exptl_crystal_size_max 0.173
_exptl_crystal_size_mid 0.113
_exptl_crystal_size_min 0.022
_refine_diff_density_max 0.894
_refine_diff_density_min -0.537
_refine_diff_density_rms 0.056
_refine_ls_extinction_method none
_refine_ls_goodness_of_fit_ref 1.020
_refine_ls_hydrogen_treatment constr
_refine_ls_matrix_type full
_refine_ls_number_parameters 1004
_refine_ls_number_reflns 17169
_refine_ls_number_restraints 2842
_refine_ls_restrained_S_all 0.971
_refine_ls_R_factor_all 0.0480
_refine_ls_R_factor_gt 0.0361
_refine_ls_shift/su_max 0.002
_refine_ls_shift/su_mean 0.000
_refine_ls_structure_factor_coef Fsqd
_refine_ls_weighting_details 'w=1/[\s^2^(Fo^2^)+(0.0487P)^2^+0.6804P] where P=(Fo^2^+2Fc^2^)/3'
_refine_ls_weighting_scheme calc
_refine_ls_wR_factor_gt 0.0916
_refine_ls_wR_factor_ref 0.0964
_reflns_Friedel_coverage 0.000
_reflns_number_gt 14049
_reflns_number_total 17169
_reflns_threshold_expression 'I > 2\s(I)'
_cod_data_source_file d5sc05673j12.cif
_cod_data_source_block rjk1722b_sq
_cod_depositor_comments 'Adding full bibliography for 1576102--1576110.cif.'
_cod_original_cell_volume 2215.79(5)
_cod_database_code 1576110
_shelx_shelxl_version_number 2018/3
_shelx_space_group_comment
;
The symmetry employed for this shelxl refinement is uniquely defined
by the following loop, which should always be used as a source of
symmetry information in preference to the above space-group names.
They are only intended as comments.
;
_shelx_estimated_absorpt_t_min 0.901
_shelx_estimated_absorpt_t_max 0.987

loop_
_space_group_symop_operation_xyz
'x, y, z'
'-x, -y, -z'

loop_
_atom_site_label
_atom_site_type_symbol
_atom_site_fract_x
_atom_site_fract_y
_atom_site_fract_z
_atom_site_U_iso_or_equiv
_atom_site_adp_type
_atom_site_occupancy
_atom_site_site_symmetry_order
_atom_site_calc_flag
_atom_site_refinement_flags_posn
_atom_site_refinement_flags_adp
_atom_site_refinement_flags_occupancy
_atom_site_disorder_assembly
_atom_site_disorder_group
Cu1 Cu 0.69431(2) 0.34313(2) 0.28395(2) 0.02203(4) Uani 1 1 d D . . . .
P1 P 0.6041(4) 0.3996(3) 0.17516(17) 0.0167(3) Uani 0.585(12) 1 d D U P A 1
P2 P 0.8329(2) 0.23870(15) 0.26088(14) 0.0144(4) Uani 0.585(12) 1 d D U P A 1
F1 F 0.2590(7) 0.1466(7) 0.4281(5) 0.089(2) Uani 0.544(17) 1 d D U P A 1
F2 F 0.3753(9) 0.2147(9) 0.5405(4) 0.093(2) Uani 0.544(17) 1 d D U P A 1
F3 F 0.4152(7) 0.0772(7) 0.4794(6) 0.086(2) Uani 0.544(17) 1 d D U P A 1
O1 O 0.8858(6) 0.4494(6) 0.1892(3) 0.0186(6) Uani 0.585(12) 1 d D U P A 1
N1 N 0.5909(8) 0.3120(6) 0.3629(3) 0.0292(15) Uani 0.544(17) 1 d D U P A 1
N2 N 0.7959(7) 0.4887(5) 0.3688(4) 0.0254(11) Uani 0.544(17) 1 d D U P A 1
N3 N 0.4925(8) 0.2266(6) 0.3722(4) 0.0323(14) Uani 0.544(17) 1 d D U P A 1
C11 C 0.6786(4) 0.3711(6) 0.0959(3) 0.0166(7) Uani 0.585(12) 1 d D U P A 1
C12 C 0.8182(5) 0.3993(7) 0.1132(3) 0.0210(8) Uani 0.585(12) 1 d D U P A 1
C13 C 0.8863(5) 0.3787(6) 0.0585(3) 0.0229(7) Uani 0.585(12) 1 d D U P A 1
H13 H 0.981212 0.396330 0.072335 0.028 Uiso 0.585(12) 1 calc R U P A 1
C14 C 0.8126(5) 0.3320(4) -0.0166(3) 0.0255(7) Uani 0.585(12) 1 d D U P A 1
H14 H 0.857362 0.319001 -0.054947 0.031 Uiso 0.585(12) 1 calc R U P A 1
C15 C 0.6739(5) 0.3042(4) -0.0362(3) 0.0240(7) Uani 0.585(12) 1 d D U P A 1
H15 H 0.624119 0.271649 -0.087726 0.029 Uiso 0.585(12) 1 calc R U P A 1
C16 C 0.6075(6) 0.3243(6) 0.0199(3) 0.0205(7) Uani 0.585(12) 1 d D U P A 1
H16 H 0.512555 0.305603 0.006054 0.025 Uiso 0.585(12) 1 calc R U P A 1
C21 C 0.9975(4) 0.3278(5) 0.2599(5) 0.0214(11) Uani 0.585(12) 1 d D U P A 1
C22 C 1.0033(4) 0.4218(5) 0.2232(5) 0.0178(7) Uani 0.585(12) 1 d D U P A 1
C23 C 1.1257(6) 0.4996(7) 0.2287(7) 0.0275(12) Uani 0.585(12) 1 d D U P A 1
H23 H 1.127464 0.568555 0.209434 0.033 Uiso 0.585(12) 1 calc R U P A 1
C24 C 1.2445(6) 0.4752(7) 0.2625(7) 0.0287(11) Uani 0.585(12) 1 d D U P A 1
H24 H 1.327582 0.525196 0.263109 0.034 Uiso 0.585(12) 1 calc R U P A 1
C25 C 1.2422(5) 0.3786(9) 0.2952(8) 0.0257(10) Uani 0.585(12) 1 d D U P A 1
H25 H 1.323106 0.360635 0.317246 0.031 Uiso 0.585(12) 1 calc R U P A 1
C26 C 1.1195(6) 0.3082(8) 0.2952(7) 0.0261(12) Uani 0.585(12) 1 d D U P A 1
H26 H 1.118474 0.244201 0.320325 0.031 Uiso 0.585(12) 1 calc R U P A 1
C31 C 0.4246(4) 0.3416(6) 0.1306(4) 0.0193(9) Uani 0.585(12) 1 d D U P A 1
C32 C 0.3519(7) 0.3938(7) 0.0779(6) 0.0315(14) Uani 0.585(12) 1 d D U P A 1
H32 H 0.395032 0.464493 0.066829 0.038 Uiso 0.585(12) 1 calc R U P A 1
C33 C 0.2176(7) 0.3440(8) 0.0415(7) 0.0311(14) Uani 0.585(12) 1 d D U P A 1
H33 H 0.169608 0.379679 0.005098 0.037 Uiso 0.585(12) 1 calc R U P A 1
C34 C 0.1545(8) 0.2425(9) 0.0585(8) 0.0292(12) Uani 0.585(12) 1 d D U P A 1
H34 H 0.063079 0.207371 0.032969 0.035 Uiso 0.585(12) 1 calc R U P A 1
C35 C 0.2230(6) 0.1912(7) 0.1125(5) 0.0236(8) Uani 0.585(12) 1 d D U P A 1
H35 H 0.177843 0.122644 0.125300 0.028 Uiso 0.585(12) 1 calc R U P A 1
C36 C 0.3590(7) 0.2402(6) 0.1482(6) 0.0201(9) Uani 0.585(12) 1 d D U P A 1
H36 H 0.406427 0.204136 0.184586 0.024 Uiso 0.585(12) 1 calc R U P A 1
C41 C 0.6288(9) 0.5528(4) 0.1853(4) 0.0199(9) Uani 0.585(12) 1 d D U P A 1
C42 C 0.6701(9) 0.6183(4) 0.1328(4) 0.0205(7) Uani 0.585(12) 1 d D U P A 1
H42 H 0.688874 0.583223 0.088748 0.025 Uiso 0.585(12) 1 calc R U P A 1
C43 C 0.6840(11) 0.7342(5) 0.1442(4) 0.0287(10) Uani 0.585(12) 1 d D U P A 1
H43 H 0.710162 0.777963 0.107512 0.034 Uiso 0.585(12) 1 calc R U P A 1
C44 C 0.6598(12) 0.7856(5) 0.2087(5) 0.0336(11) Uani 0.585(12) 1 d D U P A 1
H44 H 0.669721 0.865098 0.216698 0.040 Uiso 0.585(12) 1 calc R U P A 1
C45 C 0.6208(12) 0.7214(6) 0.2625(5) 0.0352(12) Uani 0.585(12) 1 d D U P A 1
H45 H 0.604644 0.757398 0.307136 0.042 Uiso 0.585(12) 1 calc R U P A 1
C46 C 0.6055(14) 0.6055(5) 0.2512(5) 0.0228(9) Uani 0.585(12) 1 d D U P A 1
H46 H 0.579368 0.561950 0.288029 0.027 Uiso 0.585(12) 1 calc R U P A 1
C51 C 0.8652(9) 0.1374(6) 0.3248(4) 0.0188(8) Uani 0.585(12) 1 d D U P A 1
C52 C 0.8155(13) 0.1390(8) 0.3882(5) 0.0307(11) Uani 0.585(12) 1 d D U P A 1
H52 H 0.777279 0.198355 0.401272 0.037 Uiso 0.585(12) 1 calc R U P A 1
C53 C 0.8201(13) 0.0546(8) 0.4340(5) 0.0346(13) Uani 0.585(12) 1 d D U P A 1
H53 H 0.781665 0.055094 0.476356 0.042 Uiso 0.585(12) 1 calc R U P A 1
C54 C 0.8800(12) -0.0285(8) 0.4178(5) 0.0297(10) Uani 0.585(12) 1 d D U P A 1
H54 H 0.883636 -0.085551 0.449030 0.036 Uiso 0.585(12) 1 calc R U P A 1
C55 C 0.9353(10) -0.0293(6) 0.3560(4) 0.0296(9) Uani 0.585(12) 1 d D U P A 1
H55 H 0.978575 -0.086135 0.345541 0.036 Uiso 0.585(12) 1 calc R U P A 1
C56 C 0.9280(7) 0.0527(4) 0.3090(3) 0.0222(7) Uani 0.585(12) 1 d D U P A 1
H56 H 0.965522 0.051203 0.266311 0.027 Uiso 0.585(12) 1 calc R U P A 1
C61 C 0.7781(6) 0.1430(7) 0.1677(4) 0.0198(9) Uani 0.585(12) 1 d D U P A 1
C62 C 0.6483(7) 0.0716(9) 0.1479(6) 0.0271(13) Uani 0.585(12) 1 d D U P A 1
H62 H 0.590249 0.081921 0.179035 0.033 Uiso 0.585(12) 1 calc R U P A 1
C63 C 0.6015(8) -0.0143(9) 0.0837(6) 0.0280(12) Uani 0.585(12) 1 d D U P A 1
H63 H 0.511840 -0.060068 0.070379 0.034 Uiso 0.585(12) 1 calc R U P A 1
C64 C 0.6868(7) -0.0325(6) 0.0392(4) 0.0277(10) Uani 0.585(12) 1 d D U P A 1
H64 H 0.655688 -0.090729 -0.004820 0.033 Uiso 0.585(12) 1 calc R U P A 1
C65 C 0.8174(6) 0.0346(5) 0.0594(3) 0.0277(9) Uani 0.585(12) 1 d D U P A 1
H65 H 0.875864 0.022289 0.028889 0.033 Uiso 0.585(12) 1 calc R U P A 1
C66 C 0.8640(8) 0.1204(9) 0.1242(4) 0.0255(10) Uani 0.585(12) 1 d D U P A 1
H66 H 0.954939 0.163734 0.138686 0.031 Uiso 0.585(12) 1 calc R U P A 1
C101 C 0.4786(9) 0.2561(8) 0.4432(4) 0.0387(15) Uani 0.544(17) 1 d D U P A 1
C102 C 0.5631(10) 0.3593(8) 0.4797(4) 0.0391(14) Uani 0.544(17) 1 d D U P A 1
H102 H 0.569638 0.399926 0.528722 0.047 Uiso 0.544(17) 1 calc R U P A 1
C103 C 0.6379(10) 0.3911(7) 0.4276(4) 0.0295(12) Uani 0.544(17) 1 d D U P A 1
C104 C 0.7421(8) 0.4931(7) 0.4295(4) 0.0289(11) Uani 0.544(17) 1 d D U P A 1
C105 C 0.7858(8) 0.5844(6) 0.4903(4) 0.0396(12) Uani 0.544(17) 1 d D U P A 1
H105 H 0.744156 0.584379 0.531324 0.047 Uiso 0.544(17) 1 calc R U P A 1
C106 C 0.8900(6) 0.6744(5) 0.4901(4) 0.0403(11) Uani 0.544(17) 1 d D U P A 1
H106 H 0.923632 0.736587 0.531588 0.048 Uiso 0.544(17) 1 calc R U P A 1
C107 C 0.9450(7) 0.6723(5) 0.4279(4) 0.0337(10) Uani 0.544(17) 1 d D U P A 1
H107 H 1.017346 0.733232 0.426324 0.040 Uiso 0.544(17) 1 calc R U P A 1
C108 C 0.8932(9) 0.5804(6) 0.3680(5) 0.0272(11) Uani 0.544(17) 1 d D U P A 1
H108 H 0.928131 0.582235 0.324268 0.033 Uiso 0.544(17) 1 calc R U P A 1
C109 C 0.3828(7) 0.1740(7) 0.4713(4) 0.0551(17) Uani 0.544(17) 1 d D U P A 1
P1' P 0.6098(5) 0.4098(5) 0.1795(3) 0.0245(8) Uani 0.415(12) 1 d D U P A 2
P2' P 0.8307(4) 0.2393(3) 0.2638(2) 0.0317(9) Uani 0.415(12) 1 d D U P A 2
F1' F 0.2485(6) 0.1455(6) 0.4286(4) 0.0474(13) Uani 0.456(17) 1 d D U P A 2
F2' F 0.3893(9) 0.1836(10) 0.5399(3) 0.079(2) Uani 0.456(17) 1 d D U P A 2
F3' F 0.3868(10) 0.0501(6) 0.4531(6) 0.079(2) Uani 0.456(17) 1 d D U P A 2
O1' O 0.8985(9) 0.4554(10) 0.2015(5) 0.0279(13) Uani 0.415(12) 1 d D U P A 2
N1' N 0.5835(8) 0.3044(6) 0.3594(4) 0.0233(15) Uani 0.456(17) 1 d D U P A 2
N2' N 0.7931(8) 0.4820(7) 0.3743(4) 0.0277(15) Uani 0.456(17) 1 d D U P A 2
N3' N 0.4876(10) 0.2152(8) 0.3658(5) 0.0277(13) Uani 0.456(17) 1 d D U P A 2
C11' C 0.6931(7) 0.3899(10) 0.1032(4) 0.0245(15) Uani 0.415(12) 1 d D U P A 2
C12' C 0.8320(7) 0.4118(11) 0.1243(5) 0.0239(14) Uani 0.415(12) 1 d D U P A 2
C13' C 0.9010(9) 0.4028(10) 0.0686(5) 0.0362(19) Uani 0.415(12) 1 d D U P A 2
H13' H 0.995972 0.424989 0.082649 0.043 Uiso 0.415(12) 1 calc R U P A 2
C14' C 0.8305(9) 0.3613(10) -0.0076(5) 0.0451(19) Uani 0.415(12) 1 d D U P A 2
H14' H 0.877586 0.353239 -0.045531 0.054 Uiso 0.415(12) 1 calc R U P A 2
C15' C 0.6920(9) 0.3314(10) -0.0290(5) 0.0437(19) Uani 0.415(12) 1 d D U P A 2
H15' H 0.643878 0.301210 -0.081115 0.052 Uiso 0.415(12) 1 calc R U P A 2
C16' C 0.6238(8) 0.3463(10) 0.0268(4) 0.0322(18) Uani 0.415(12) 1 d D U P A 2
H16' H 0.528767 0.326276 0.012315 0.039 Uiso 0.415(12) 1 calc R U P A 2
C21' C 0.9988(6) 0.3196(7) 0.2628(7) 0.0216(16) Uani 0.415(12) 1 d D U P A 2
C22' C 1.0131(7) 0.4196(9) 0.2322(8) 0.0304(18) Uani 0.415(12) 1 d D U P A 2
C23' C 1.1354(8) 0.4839(10) 0.2265(10) 0.0288(16) Uani 0.415(12) 1 d D U P A 2
H23' H 1.140619 0.545077 0.198505 0.035 Uiso 0.415(12) 1 calc R U P A 2
C24' C 1.2497(8) 0.4552(10) 0.2631(10) 0.0296(16) Uani 0.415(12) 1 d D U P A 2
H24' H 1.335324 0.501161 0.264108 0.035 Uiso 0.415(12) 1 calc R U P A 2
C25' C 1.2400(8) 0.3608(13) 0.2980(12) 0.0283(17) Uani 0.415(12) 1 d D U P A 2
H25' H 1.319138 0.342302 0.322826 0.034 Uiso 0.415(12) 1 calc R U P A 2
C26' C 1.1164(6) 0.2922(11) 0.2973(9) 0.0182(12) Uani 0.415(12) 1 d D U P A 2
H26' H 1.111368 0.226167 0.320450 0.022 Uiso 0.415(12) 1 calc R U P A 2
C31' C 0.4328(7) 0.3543(9) 0.1286(7) 0.0214(14) Uani 0.415(12) 1 d D U P A 2
C32' C 0.3620(7) 0.4131(10) 0.0799(7) 0.0206(11) Uani 0.415(12) 1 d D U P A 2
H32' H 0.406751 0.484965 0.071064 0.025 Uiso 0.415(12) 1 calc R U P A 2
C33' C 0.2268(9) 0.3670(10) 0.0445(9) 0.0264(14) Uani 0.415(12) 1 d D U P A 2
H33' H 0.178809 0.408492 0.012754 0.032 Uiso 0.415(12) 1 calc R U P A 2
C34' C 0.1616(11) 0.2617(13) 0.0549(12) 0.0298(16) Uani 0.415(12) 1 d D U P A 2
H34' H 0.069453 0.229586 0.029637 0.036 Uiso 0.415(12) 1 calc R U P A 2
C35' C 0.2316(10) 0.2029(11) 0.1024(8) 0.0333(18) Uani 0.415(12) 1 d D U P A 2
H35' H 0.187132 0.129685 0.109277 0.040 Uiso 0.415(12) 1 calc R U P A 2
C36' C 0.3660(10) 0.2496(10) 0.1403(9) 0.0258(17) Uani 0.415(12) 1 d D U P A 2
H36' H 0.412096 0.209493 0.174245 0.031 Uiso 0.415(12) 1 calc R U P A 2
C41' C 0.6303(12) 0.5630(5) 0.1962(5) 0.0214(13) Uani 0.415(12) 1 d D U P A 2
C42' C 0.6702(15) 0.6326(7) 0.1451(6) 0.0350(17) Uani 0.415(12) 1 d D U P A 2
H42' H 0.685013 0.599636 0.099064 0.042 Uiso 0.415(12) 1 calc R U P A 2
C43' C 0.6885(17) 0.7484(7) 0.1603(7) 0.0376(19) Uani 0.415(12) 1 d D U P A 2
H43' H 0.719683 0.794377 0.125939 0.045 Uiso 0.415(12) 1 calc R U P A 2
C44' C 0.6624(16) 0.7974(8) 0.2240(7) 0.0351(17) Uani 0.415(12) 1 d D U P A 2
H44' H 0.673191 0.877008 0.233361 0.042 Uiso 0.415(12) 1 calc R U P A 2
C45' C 0.6198(15) 0.7308(7) 0.2754(6) 0.0285(14) Uani 0.415(12) 1 d D U P A 2
H45' H 0.599599 0.764246 0.319386 0.034 Uiso 0.415(12) 1 calc R U P A 2
C46' C 0.607(2) 0.6149(8) 0.2619(7) 0.0277(16) Uani 0.415(12) 1 d D U P A 2
H46' H 0.581585 0.570145 0.298269 0.033 Uiso 0.415(12) 1 calc R U P A 2
C51' C 0.8564(14) 0.1418(9) 0.3327(6) 0.0301(17) Uani 0.415(12) 1 d D U P A 2
C52' C 0.8085(16) 0.1517(11) 0.3960(7) 0.0264(14) Uani 0.415(12) 1 d D U P A 2
H52' H 0.769107 0.211462 0.406058 0.032 Uiso 0.415(12) 1 calc R U P A 2
C53' C 0.8182(15) 0.0727(10) 0.4462(6) 0.0319(16) Uani 0.415(12) 1 d D U P A 2
H53' H 0.788928 0.081218 0.491634 0.038 Uiso 0.415(12) 1 calc R U P A 2
C54' C 0.8691(18) -0.0157(11) 0.4300(8) 0.037(2) Uani 0.415(12) 1 d D U P A 2
H54' H 0.872587 -0.069665 0.463614 0.044 Uiso 0.415(12) 1 calc R U P A 2
C55' C 0.9156(15) -0.0282(10) 0.3656(7) 0.041(2) Uani 0.415(12) 1 d D U P A 2
H55' H 0.953618 -0.088836 0.355411 0.050 Uiso 0.415(12) 1 calc R U P A 2
C56' C 0.9059(12) 0.0498(8) 0.3156(6) 0.041(2) Uani 0.415(12) 1 d D U P A 2
H56' H 0.933327 0.040058 0.269599 0.049 Uiso 0.415(12) 1 calc R U P A 2
C61' C 0.7720(9) 0.1378(10) 0.1737(5) 0.0249(17) Uani 0.415(12) 1 d D U P A 2
C62' C 0.6371(9) 0.0771(12) 0.1529(7) 0.0209(13) Uani 0.415(12) 1 d D U P A 2
H62' H 0.579536 0.091765 0.183402 0.025 Uiso 0.415(12) 1 calc R U P A 2
C63' C 0.5892(12) -0.0047(14) 0.0871(8) 0.0300(18) Uani 0.415(12) 1 d D U P A 2
H63' H 0.500392 -0.052001 0.075126 0.036 Uiso 0.415(12) 1 calc R U P A 2
C64' C 0.6689(10) -0.0186(9) 0.0384(7) 0.0314(16) Uani 0.415(12) 1 d D U P A 2
H64' H 0.634401 -0.075407 -0.006494 0.038 Uiso 0.415(12) 1 calc R U P A 2
C65' C 0.7980(10) 0.0494(9) 0.0545(5) 0.0369(17) Uani 0.415(12) 1 d D U P A 2
H65' H 0.851197 0.042267 0.019806 0.044 Uiso 0.415(12) 1 calc R U P A 2
C66' C 0.8494(11) 0.1288(14) 0.1226(8) 0.035(2) Uani 0.415(12) 1 d D U P A 2
H66' H 0.937718 0.176898 0.133951 0.042 Uiso 0.415(12) 1 calc R U P A 2
C201 C 0.4709(11) 0.2369(8) 0.4370(5) 0.0307(12) Uani 0.456(17) 1 d D U P A 2
C202 C 0.5558(13) 0.3372(10) 0.4783(5) 0.0401(17) Uani 0.456(17) 1 d D U P A 2
H202 H 0.566396 0.369550 0.530157 0.048 Uiso 0.456(17) 1 calc R U P A 2
C203 C 0.6236(13) 0.3808(9) 0.4258(5) 0.0326(15) Uani 0.456(17) 1 d D U P A 2
C204 C 0.7404(10) 0.4759(8) 0.4348(5) 0.0307(16) Uani 0.456(17) 1 d D U P A 2
C205 C 0.7925(10) 0.5612(9) 0.4996(5) 0.049(2) Uani 0.456(17) 1 d D U P A 2
H205 H 0.754578 0.558096 0.542102 0.058 Uiso 0.456(17) 1 calc R U P A 2
C206 C 0.8994(11) 0.6499(9) 0.5010(6) 0.063(3) Uani 0.456(17) 1 d D U P A 2
H206 H 0.935516 0.708340 0.544912 0.076 Uiso 0.456(17) 1 calc R U P A 2
C207 C 0.9549(10) 0.6550(8) 0.4392(6) 0.054(2) Uani 0.456(17) 1 d D U P A 2
H207 H 1.028153 0.716466 0.439560 0.064 Uiso 0.456(17) 1 calc R U P A 2
C208 C 0.9000(11) 0.5676(8) 0.3771(6) 0.033(2) Uani 0.456(17) 1 d D U P A 2
H208 H 0.938962 0.567838 0.334968 0.039 Uiso 0.456(17) 1 calc R U P A 2
C209 C 0.3737(7) 0.1549(6) 0.4647(4) 0.0373(13) Uani 0.456(17) 1 d D U P A 2
O1S O 0.39358(17) 0.03251(12) 0.25834(10) 0.0675(4) Uani 1 1 d . U . . .
H1S H 0.402072 0.086832 0.293092 0.101 Uiso 1 1 calc DR U . . .
C2S C 0.4577(3) -0.0470(2) 0.2907(2) 0.1014(11) Uani 1 1 d . U . . .
H2SA H 0.421307 -0.121002 0.256678 0.152 Uiso 1 1 calc R U . . .
H2SB H 0.442007 -0.054221 0.341317 0.152 Uiso 1 1 calc R U . . .
H2SC H 0.554070 -0.020709 0.296235 0.152 Uiso 1 1 calc R U . . .

loop_
_atom_site_aniso_label
_atom_site_aniso_U_11
_atom_site_aniso_U_22
_atom_site_aniso_U_33
_atom_site_aniso_U_23
_atom_site_aniso_U_13
_atom_site_aniso_U_12
Cu1 0.01959(6) 0.02815(7) 0.02223(7) 0.01150(5) 0.00905(5) 0.00713(5)
P1 0.0152(5) 0.0203(5) 0.0170(5) 0.0070(3) 0.0065(4) 0.0052(3)
P2 0.0134(7) 0.0167(7) 0.0149(7) 0.0065(5) 0.0044(5) 0.0051(5)
F1 0.040(2) 0.143(5) 0.093(4) 0.074(4) 0.027(2) 0.006(2)
F2 0.082(3) 0.142(5) 0.067(2) 0.045(2) 0.056(2) 0.009(3)
F3 0.058(2) 0.101(4) 0.135(4) 0.098(3) 0.048(3) 0.031(2)
O1 0.0123(10) 0.0286(11) 0.0175(12) 0.0093(10) 0.0036(8) 0.0086(8)
N1 0.020(2) 0.038(2) 0.033(3) 0.0219(19) 0.0109(17) 0.0060(16)
N2 0.028(2) 0.034(2) 0.0222(17) 0.0117(14) 0.0127(15) 0.0130(15)
N3 0.0221(19) 0.041(2) 0.039(2) 0.0256(17) 0.0084(16) 0.0103(16)
C11 0.0120(10) 0.0181(16) 0.0213(12) 0.0049(9) 0.0068(8) 0.0042(10)
C12 0.0232(15) 0.0237(13) 0.0158(12) 0.0057(10) 0.0033(9) 0.0066(12)
C13 0.0189(13) 0.0288(17) 0.0261(14) 0.0081(10) 0.0116(11) 0.0089(11)
C14 0.0296(15) 0.0299(15) 0.0216(12) 0.0041(10) 0.0125(11) 0.0111(11)
C15 0.0243(13) 0.0276(15) 0.0203(13) 0.0004(9) 0.0083(10) 0.0066(10)
C16 0.0200(14) 0.0215(15) 0.0188(11) 0.0029(8) 0.0053(9) 0.0036(10)
C21 0.0120(15) 0.031(2) 0.023(2) 0.0076(16) 0.0050(13) 0.0067(13)
C22 0.0131(12) 0.0217(14) 0.0201(15) 0.0106(10) 0.0051(11) 0.0037(10)
C23 0.0147(12) 0.028(2) 0.047(2) 0.015(2) 0.0134(11) 0.0112(12)
C24 0.0209(15) 0.025(2) 0.0453(19) 0.0116(17) 0.0143(13) 0.0080(12)
C25 0.0137(13) 0.034(3) 0.030(2) 0.0048(18) 0.0043(11) 0.0096(11)
C26 0.0299(19) 0.025(2) 0.0257(19) 0.0075(16) 0.0064(13) 0.0107(12)
C31 0.0126(12) 0.030(2) 0.0177(15) 0.0082(13) 0.0060(11) 0.0064(10)
C32 0.0243(17) 0.039(3) 0.035(2) 0.020(2) 0.0146(14) 0.0037(14)
C33 0.0164(13) 0.049(4) 0.0280(16) 0.013(2) 0.0052(11) 0.0073(15)
C34 0.0182(14) 0.038(3) 0.030(2) 0.0015(19) 0.0117(12) -0.0002(14)
C35 0.0173(11) 0.0239(17) 0.0298(19) 0.0051(12) 0.0122(12) -0.0001(10)
C36 0.0213(13) 0.0182(14) 0.0232(19) 0.0053(11) 0.0124(12) 0.0026(9)
C41 0.0167(14) 0.0275(15) 0.0178(14) 0.0022(9) 0.0065(11) 0.0094(11)
C42 0.0271(13) 0.0192(11) 0.0221(16) 0.0101(11) 0.0135(13) 0.0094(10)
C43 0.036(2) 0.0251(14) 0.028(2) 0.0096(13) 0.010(2) 0.0084(14)
C44 0.046(2) 0.0241(17) 0.030(3) 0.0044(16) 0.004(2) 0.0144(17)
C45 0.043(2) 0.042(2) 0.024(2) -0.0024(14) 0.0075(19) 0.0221(17)
C46 0.0264(16) 0.0259(15) 0.0194(19) 0.0066(12) 0.0065(16) 0.0119(13)
C51 0.0173(14) 0.0239(15) 0.0147(12) 0.0079(10) 0.0030(10) 0.0038(11)
C52 0.026(2) 0.0379(19) 0.034(2) 0.0129(16) 0.0117(15) 0.0137(13)
C53 0.0345(18) 0.044(3) 0.032(2) 0.020(2) 0.0152(18) 0.0112(19)
C54 0.0280(19) 0.0289(17) 0.030(2) 0.0153(17) 0.0011(16) 0.0054(12)
C55 0.035(2) 0.0278(15) 0.0258(16) 0.0088(11) 0.0045(12) 0.0088(12)
C56 0.0278(16) 0.0202(12) 0.0212(15) 0.0093(9) 0.0052(10) 0.0103(10)
C61 0.0197(15) 0.0215(16) 0.0167(15) 0.0075(13) 0.0010(11) 0.0044(11)
C62 0.0258(19) 0.032(2) 0.0303(19) 0.0094(14) 0.0096(14) 0.0163(14)
C63 0.0255(18) 0.0224(18) 0.0301(18) 0.0006(13) -0.0040(13) 0.0081(19)
C64 0.037(2) 0.0247(16) 0.0236(14) 0.0046(12) 0.0031(14) 0.0170(15)
C65 0.0306(17) 0.0317(16) 0.0241(14) 0.0053(12) 0.0083(13) 0.0137(14)
C66 0.0248(17) 0.0327(17) 0.0215(16) 0.0056(14) 0.0097(14) 0.0089(17)
C101 0.028(2) 0.062(3) 0.035(2) 0.031(2) 0.0167(18) 0.011(2)
C102 0.032(2) 0.060(3) 0.0289(19) 0.0190(17) 0.0115(16) 0.0095(19)
C103 0.027(3) 0.050(3) 0.0181(18) 0.0119(15) 0.0135(17) 0.0118(15)
C104 0.0232(16) 0.038(2) 0.029(2) 0.0157(14) 0.0072(12) 0.0092(13)
C105 0.0423(19) 0.054(2) 0.0249(17) 0.0059(16) 0.0095(14) 0.0170(18)
C106 0.0375(17) 0.044(2) 0.035(2) -0.0005(15) 0.0040(14) 0.0106(15)
C107 0.0329(16) 0.0328(16) 0.0324(19) 0.0052(13) 0.0046(13) 0.0074(13)
C108 0.0261(15) 0.0262(15) 0.029(2) 0.0113(15) 0.0048(14) 0.0056(13)
C109 0.038(2) 0.080(3) 0.056(3) 0.041(2) 0.018(2) 0.016(2)
P1' 0.0168(9) 0.0336(15) 0.0290(13) 0.0156(10) 0.0102(8) 0.0096(9)
P2' 0.0270(15) 0.0409(16) 0.0261(14) 0.0130(11) 0.0031(11) 0.0077(11)
F1' 0.0242(17) 0.071(3) 0.054(3) 0.036(2) 0.0146(15) 0.0107(16)
F2' 0.064(3) 0.123(5) 0.0337(18) 0.0328(19) 0.0171(18) -0.021(3)
F3' 0.090(4) 0.055(2) 0.133(5) 0.045(3) 0.087(4) 0.029(2)
O1' 0.0192(19) 0.042(3) 0.026(3) 0.019(2) 0.0050(16) 0.0102(18)
N1' 0.022(3) 0.033(2) 0.022(2) 0.0106(18) 0.0127(18) 0.0136(18)
N2' 0.022(2) 0.036(3) 0.023(2) 0.0100(18) 0.0038(17) 0.0035(18)
N3' 0.026(3) 0.038(2) 0.033(2) 0.0194(16) 0.0235(19) 0.0137(17)
C11' 0.025(2) 0.029(4) 0.025(2) 0.0146(19) 0.0109(16) 0.008(2)
C12' 0.0122(16) 0.042(4) 0.028(3) 0.022(2) 0.0127(16) 0.0131(19)
C13' 0.026(2) 0.059(6) 0.033(3) 0.024(3) 0.0137(19) 0.016(3)
C14' 0.032(3) 0.080(6) 0.038(3) 0.022(3) 0.022(2) 0.024(3)
C15' 0.040(3) 0.074(6) 0.025(2) 0.016(3) 0.012(2) 0.023(3)
C16' 0.020(2) 0.051(5) 0.034(3) 0.019(2) 0.0119(18) 0.016(3)
C21' 0.030(3) 0.018(2) 0.019(3) 0.0072(18) 0.006(2) 0.0098(18)
C22' 0.0182(19) 0.048(3) 0.031(3) 0.013(2) 0.0034(17) 0.0189(19)
C23' 0.026(2) 0.027(3) 0.042(3) 0.011(2) 0.018(2) 0.0121(18)
C24' 0.0139(16) 0.035(4) 0.041(3) 0.004(3) 0.0057(15) 0.0108(19)
C25' 0.028(2) 0.032(4) 0.028(2) 0.009(3) 0.0051(18) 0.0151(18)
C26' 0.0128(17) 0.023(3) 0.021(2) 0.007(2) 0.0021(14) 0.0097(14)
C31' 0.023(2) 0.022(2) 0.026(2) 0.0106(16) 0.0178(17) 0.0043(15)
C32' 0.0093(16) 0.031(3) 0.026(2) 0.0182(19) 0.0055(14) 0.0065(16)
C33' 0.022(2) 0.036(3) 0.028(3) 0.016(3) 0.0133(18) 0.0099(19)
C34' 0.019(3) 0.040(4) 0.030(3) 0.004(3) 0.007(2) 0.008(2)
C35' 0.033(3) 0.028(3) 0.042(4) 0.008(2) 0.022(2) 0.0029(17)
C36' 0.023(2) 0.033(3) 0.028(3) 0.0126(18) 0.0134(19) 0.0126(18)
C41' 0.0174(19) 0.024(2) 0.026(3) 0.0159(19) 0.007(2) 0.0051(18)
C42' 0.032(2) 0.049(3) 0.031(3) 0.012(2) 0.015(2) 0.016(3)
C43' 0.037(2) 0.034(3) 0.039(5) 0.018(3) 0.004(4) 0.005(3)
C44' 0.033(2) 0.027(2) 0.035(4) 0.000(2) -0.004(3) 0.0045(19)
C45' 0.034(2) 0.023(2) 0.027(3) 0.0023(18) 0.001(2) 0.0100(17)
C46' 0.024(2) 0.039(3) 0.024(3) 0.004(2) 0.009(3) 0.012(2)
C51' 0.026(3) 0.032(3) 0.029(3) 0.013(2) 0.000(2) 0.0052(19)
C52' 0.022(2) 0.041(4) 0.025(2) 0.023(3) 0.0128(18) 0.011(2)
C53' 0.025(2) 0.044(4) 0.031(3) 0.022(3) 0.009(2) 0.008(2)
C54' 0.030(4) 0.040(4) 0.032(4) 0.020(3) -0.001(2) 0.000(2)
C55' 0.051(5) 0.033(3) 0.039(4) 0.018(2) 0.002(2) 0.013(2)
C56' 0.047(5) 0.047(3) 0.027(2) 0.0089(19) 0.009(2) 0.007(2)
C61' 0.028(3) 0.032(3) 0.021(2) 0.0149(19) 0.0086(18) 0.014(2)
C62' 0.0153(19) 0.019(2) 0.024(3) 0.0016(16) -0.0021(17) 0.0060(19)
C63' 0.029(3) 0.031(3) 0.034(3) 0.011(2) 0.0043(19) 0.017(2)
C64' 0.038(3) 0.029(3) 0.027(2) 0.0035(18) -0.0045(17) 0.0219(19)
C65' 0.044(3) 0.051(3) 0.026(2) 0.0108(18) 0.0078(18) 0.032(2)
C66' 0.029(3) 0.043(4) 0.031(3) 0.010(2) 0.0027(19) 0.011(2)
C201 0.027(3) 0.039(2) 0.036(2) 0.0179(16) 0.0160(19) 0.0138(16)
C202 0.043(3) 0.060(4) 0.029(2) 0.019(2) 0.026(2) 0.014(2)
C203 0.019(2) 0.045(3) 0.035(3) 0.017(2) 0.0078(16) 0.0065(17)
C204 0.037(2) 0.042(3) 0.0169(17) 0.008(2) 0.0137(16) 0.012(2)
C205 0.048(3) 0.061(4) 0.028(2) 0.000(3) 0.014(2) 0.000(3)
C206 0.068(4) 0.066(4) 0.039(3) -0.016(3) 0.020(3) -0.010(3)
C207 0.049(4) 0.053(4) 0.044(3) 0.002(3) 0.011(3) -0.009(3)
C208 0.036(3) 0.039(3) 0.026(2) 0.011(2) 0.012(2) 0.009(2)
C209 0.031(2) 0.054(2) 0.042(2) 0.0300(19) 0.0277(19) 0.0135(17)
O1S 0.0769(10) 0.0488(8) 0.0940(11) 0.0226(7) 0.0401(9) 0.0276(7)
C2S 0.107(2) 0.0639(15) 0.179(3) 0.0512(18) 0.080(2) 0.0540(15)

loop_
_atom_type_symbol
_atom_type_description
_atom_type_scat_dispersion_real
_atom_type_scat_dispersion_imag
_atom_type_scat_source
C C 0.0033 0.0016 'International Tables Vol C Tables 4.2.6.8 and 6.1.1.4'
H H 0.0000 0.0000 'International Tables Vol C Tables 4.2.6.8 and 6.1.1.4'
Cu Cu 0.3201 1.2651 'International Tables Vol C Tables 4.2.6.8 and 6.1.1.4'
F F 0.0171 0.0103 'International Tables Vol C Tables 4.2.6.8 and 6.1.1.4'
N N 0.0061 0.0033 'International Tables Vol C Tables 4.2.6.8 and 6.1.1.4'
O O 0.0106 0.0060 'International Tables Vol C Tables 4.2.6.8 and 6.1.1.4'
P P 0.1023 0.0942 'International Tables Vol C Tables 4.2.6.8 and 6.1.1.4'

loop_
_geom_angle_atom_site_label_1
_geom_angle_atom_site_label_2
_geom_angle_atom_site_label_3
_geom_angle
_geom_angle_site_symmetry_1
_geom_angle_site_symmetry_3
_geom_angle_publ_flag
N1' Cu1 N2' 80.4(2) . . ?
N1 Cu1 N2 80.6(2) . . ?
N1' Cu1 P2' 119.2(3) . . ?
N2' Cu1 P2' 111.1(3) . . ?
N1' Cu1 P1' 119.7(3) . . ?
N2' Cu1 P1' 108.3(3) . . ?
P2' Cu1 P1' 112.52(19) . . ?
N1 Cu1 P1 120.7(3) . . ?
N2 Cu1 P1 108.4(3) . . ?
N1 Cu1 P2 121.2(3) . . ?
N2 Cu1 P2 111.7(2) . . ?
P1 Cu1 P2 109.47(11) . . ?
C41 P1 C31 103.8(3) . . ?
C41 P1 C11 101.9(3) . . ?
C31 P1 C11 103.2(3) . . ?
C41 P1 Cu1 113.4(3) . . ?
C31 P1 Cu1 118.3(2) . . ?
C11 P1 Cu1 114.3(2) . . ?
C51 P2 C61 99.4(3) . . ?
C51 P2 C21 106.7(3) . . ?
C61 P2 C21 103.1(3) . . ?
C51 P2 Cu1 117.5(2) . . ?
C61 P2 Cu1 116.1(3) . . ?
C21 P2 Cu1 112.2(2) . . ?
C12 O1 C22 118.3(5) . . ?
C103 N1 N3 109.3(4) . . ?
C103 N1 Cu1 113.4(3) . . ?
N3 N1 Cu1 137.0(4) . . ?
C108 N2 C104 116.5(4) . . ?
C108 N2 Cu1 130.5(4) . . ?
C104 N2 Cu1 112.6(3) . . ?
C101 N3 N1 105.9(4) . . ?
C16 C11 C12 117.4(3) . . ?
C16 C11 P1 125.4(3) . . ?
C12 C11 P1 117.2(3) . . ?
O1 C12 C13 121.8(4) . . ?
O1 C12 C11 115.7(4) . . ?
C13 C12 C11 122.5(4) . . ?
C14 C13 C12 118.6(4) . . ?
C14 C13 H13 120.7 . . ?
C12 C13 H13 120.7 . . ?
C15 C14 C13 120.6(4) . . ?
C15 C14 H14 119.7 . . ?
C13 C14 H14 119.7 . . ?
C14 C15 C16 119.9(4) . . ?
C14 C15 H15 120.0 . . ?
C16 C15 H15 120.0 . . ?
C11 C16 C15 121.0(4) . . ?
C11 C16 H16 119.5 . . ?
C15 C16 H16 119.5 . . ?
C22 C21 C26 116.9(4) . . ?
C22 C21 P2 119.1(3) . . ?
C26 C21 P2 124.0(4) . . ?
C21 C22 O1 120.2(4) . . ?
C21 C22 C23 121.1(4) . . ?
O1 C22 C23 118.1(4) . . ?
C24 C23 C22 119.7(5) . . ?
C24 C23 H23 120.2 . . ?
C22 C23 H23 120.2 . . ?
C25 C24 C23 120.3(5) . . ?
C25 C24 H24 119.9 . . ?
C23 C24 H24 119.9 . . ?
C24 C25 C26 118.8(5) . . ?
C24 C25 H25 120.6 . . ?
C26 C25 H25 120.6 . . ?
C25 C26 C21 122.7(5) . . ?
C25 C26 H26 118.7 . . ?
C21 C26 H26 118.7 . . ?
C36 C31 C32 118.8(4) . . ?
C36 C31 P1 118.8(4) . . ?
C32 C31 P1 122.5(4) . . ?
C33 C32 C31 121.0(5) . . ?
C33 C32 H32 119.5 . . ?
C31 C32 H32 119.5 . . ?
C34 C33 C32 119.5(5) . . ?
C34 C33 H33 120.2 . . ?
C32 C33 H33 120.2 . . ?
C33 C34 C35 120.5(5) . . ?
C33 C34 H34 119.7 . . ?
C35 C34 H34 119.7 . . ?
C34 C35 C36 120.0(5) . . ?
C34 C35 H35 120.0 . . ?
C36 C35 H35 120.0 . . ?
C31 C36 C35 120.1(5) . . ?
C31 C36 H36 120.0 . . ?
C35 C36 H36 120.0 . . ?
C42 C41 C46 119.4(4) . . ?
C42 C41 P1 124.3(4) . . ?
C46 C41 P1 116.3(4) . . ?
C43 C42 C41 120.6(4) . . ?
C43 C42 H42 119.7 . . ?
C41 C42 H42 119.7 . . ?
C44 C43 C42 119.9(4) . . ?
C44 C43 H43 120.1 . . ?
C42 C43 H43 120.1 . . ?
C43 C44 C45 120.2(4) . . ?
C43 C44 H44 119.9 . . ?
C45 C44 H44 119.9 . . ?
C46 C45 C44 120.3(5) . . ?
C46 C45 H45 119.8 . . ?
C44 C45 H45 119.8 . . ?
C45 C46 C41 119.6(4) . . ?
C45 C46 H46 120.2 . . ?
C41 C46 H46 120.2 . . ?
C52 C51 C56 118.6(4) . . ?
C52 C51 P2 117.8(4) . . ?
C56 C51 P2 123.5(3) . . ?
C51 C52 C53 121.1(5) . . ?
C51 C52 H52 119.4 . . ?
C53 C52 H52 119.4 . . ?
C54 C53 C52 120.0(5) . . ?
C54 C53 H53 120.0 . . ?
C52 C53 H53 120.0 . . ?
C53 C54 C55 119.9(5) . . ?
C53 C54 H54 120.1 . . ?
C55 C54 H54 120.1 . . ?
C54 C55 C56 120.5(5) . . ?
C54 C55 H55 119.8 . . ?
C56 C55 H55 119.8 . . ?
C55 C56 C51 119.9(4) . . ?
C55 C56 H56 120.1 . . ?
C51 C56 H56 120.1 . . ?
C66 C61 C62 117.7(4) . . ?
C66 C61 P2 124.2(4) . . ?
C62 C61 P2 116.7(4) . . ?
C63 C62 C61 121.8(5) . . ?
C63 C62 H62 119.1 . . ?
C61 C62 H62 119.1 . . ?
C64 C63 C62 119.5(5) . . ?
C64 C63 H63 120.2 . . ?
C62 C63 H63 120.2 . . ?
C65 C64 C63 119.7(5) . . ?
C65 C64 H64 120.2 . . ?
C63 C64 H64 120.2 . . ?
C64 C65 C66 120.5(4) . . ?
C64 C65 H65 119.7 . . ?
C66 C65 H65 119.7 . . ?
C61 C66 C65 120.5(4) . . ?
C61 C66 H66 119.7 . . ?
C65 C66 H66 119.7 . . ?
N3 C101 C102 112.2(4) . . ?
N3 C101 C109 117.8(5) . . ?
C102 C101 C109 129.9(5) . . ?
C101 C102 C103 103.5(4) . . ?
C101 C102 H102 128.2 . . ?
C103 C102 H102 128.2 . . ?
N1 C103 C102 108.9(4) . . ?
N1 C103 C104 118.8(4) . . ?
C102 C103 C104 132.1(4) . . ?
N2 C104 C105 123.4(4) . . ?
N2 C104 C103 114.0(4) . . ?
C105 C104 C103 122.5(4) . . ?
C106 C105 C104 119.0(5) . . ?
C106 C105 H105 120.5 . . ?
C104 C105 H105 120.5 . . ?
C105 C106 C107 118.5(5) . . ?
C105 C106 H106 120.7 . . ?
C107 C106 H106 120.7 . . ?
C106 C107 C108 119.4(5) . . ?
C106 C107 H107 120.3 . . ?
C108 C107 H107 120.3 . . ?
N2 C108 C107 123.1(5) . . ?
N2 C108 H108 118.5 . . ?
C107 C108 H108 118.5 . . ?
F1 C109 F2 104.6(6) . . ?
F1 C109 F3 106.6(6) . . ?
F2 C109 F3 104.6(6) . . ?
F1 C109 C101 114.4(6) . . ?
F2 C109 C101 111.8(6) . . ?
F3 C109 C101 113.9(6) . . ?
C31' P1' C41' 102.4(5) . . ?
C31' P1' C11' 102.8(5) . . ?
C41' P1' C11' 103.2(4) . . ?
C31' P1' Cu1 119.9(4) . . ?
C41' P1' Cu1 113.9(4) . . ?
C11' P1' Cu1 112.5(4) . . ?
C61' P2' C21' 103.9(4) . . ?
C61' P2' C51' 99.6(5) . . ?
C21' P2' C51' 105.9(5) . . ?
C61' P2' Cu1 115.5(4) . . ?
C21' P2' Cu1 115.4(3) . . ?
C51' P2' Cu1 114.6(3) . . ?
C12' O1' C22' 116.4(8) . . ?
N3' N1' C203 108.8(4) . . ?
N3' N1' Cu1 136.8(4) . . ?
C203 N1' Cu1 113.9(4) . . ?
C204 N2' C208 120.3(5) . . ?
C204 N2' Cu1 112.2(4) . . ?
C208 N2' Cu1 127.4(5) . . ?
N1' N3' C201 106.5(5) . . ?
C16' C11' C12' 118.8(5) . . ?
C16' C11' P1' 123.1(5) . . ?
C12' C11' P1' 118.0(4) . . ?
C13' C12' O1' 121.8(6) . . ?
C13' C12' C11' 120.5(6) . . ?
O1' C12' C11' 117.3(5) . . ?
C14' C13' C12' 119.7(6) . . ?
C14' C13' H13' 120.1 . . ?
C12' C13' H13' 120.1 . . ?
C13' C14' C15' 120.6(6) . . ?
C13' C14' H14' 119.7 . . ?
C15' C14' H14' 119.7 . . ?
C14' C15' C16' 119.3(6) . . ?
C14' C15' H15' 120.4 . . ?
C16' C15' H15' 120.4 . . ?
C11' C16' C15' 120.8(6) . . ?
C11' C16' H16' 119.6 . . ?
C15' C16' H16' 119.6 . . ?
C22' C21' C26' 117.0(5) . . ?
C22' C21' P2' 118.9(5) . . ?
C26' C21' P2' 123.8(5) . . ?
C23' C22' C21' 123.0(6) . . ?
C23' C22' O1' 117.5(7) . . ?
C21' C22' O1' 119.3(7) . . ?
C24' C23' C22' 117.5(7) . . ?
C24' C23' H23' 121.2 . . ?
C22' C23' H23' 121.2 . . ?
C25' C24' C23' 120.6(7) . . ?
C25' C24' H24' 119.7 . . ?
C23' C24' H24' 119.7 . . ?
C24' C25' C26' 120.9(7) . . ?
C24' C25' H25' 119.6 . . ?
C26' C25' H25' 119.6 . . ?
C25' C26' C21' 120.4(7) . . ?
C25' C26' H26' 119.8 . . ?
C21' C26' H26' 119.8 . . ?
C36' C31' C32' 119.0(6) . . ?
C36' C31' P1' 117.7(5) . . ?
C32' C31' P1' 123.4(5) . . ?
C33' C32' C31' 120.3(6) . . ?
C33' C32' H32' 119.9 . . ?
C31' C32' H32' 119.9 . . ?
C34' C33' C32' 120.5(7) . . ?
C34' C33' H33' 119.7 . . ?
C32' C33' H33' 119.7 . . ?
C33' C34' C35' 119.4(7) . . ?
C33' C34' H34' 120.3 . . ?
C35' C34' H34' 120.3 . . ?
C34' C35' C36' 120.8(7) . . ?
C34' C35' H35' 119.6 . . ?
C36' C35' H35' 119.6 . . ?
C31' C36' C35' 120.1(7) . . ?
C31' C36' H36' 120.0 . . ?
C35' C36' H36' 120.0 . . ?
C46' C41' C42' 117.3(5) . . ?
C46' C41' P1' 120.2(5) . . ?
C42' C41' P1' 122.5(5) . . ?
C43' C42' C41' 121.2(6) . . ?
C43' C42' H42' 119.4 . . ?
C41' C42' H42' 119.4 . . ?
C44' C43' C42' 120.7(7) . . ?
C44' C43' H43' 119.6 . . ?
C42' C43' H43' 119.6 . . ?
C43' C44' C45' 119.8(7) . . ?
C43' C44' H44' 120.1 . . ?
C45' C44' H44' 120.1 . . ?
C44' C45' C46' 119.6(7) . . ?
C44' C45' H45' 120.2 . . ?
C46' C45' H45' 120.2 . . ?
C45' C46' C41' 121.4(7) . . ?
C45' C46' H46' 119.3 . . ?
C41' C46' H46' 119.3 . . ?
C52' C51' C56' 119.9(6) . . ?
C52' C51' P2' 118.5(5) . . ?
C56' C51' P2' 121.0(6) . . ?
C51' C52' C53' 119.4(6) . . ?
C51' C52' H52' 120.3 . . ?
C53' C52' H52' 120.3 . . ?
C54' C53' C52' 120.4(7) . . ?
C54' C53' H53' 119.8 . . ?
C52' C53' H53' 119.8 . . ?
C53' C54' C55' 121.0(7) . . ?
C53' C54' H54' 119.5 . . ?
C55' C54' H54' 119.5 . . ?
C54' C55' C56' 118.8(7) . . ?
C54' C55' H55' 120.6 . . ?
C56' C55' H55' 120.6 . . ?
C51' C56' C55' 120.4(6) . . ?
C51' C56' H56' 119.8 . . ?
C55' C56' H56' 119.8 . . ?
C66' C61' C62' 119.8(6) . . ?
C66' C61' P2' 123.3(6) . . ?
C62' C61' P2' 116.4(5) . . ?
C63' C62' C61' 118.7(7) . . ?
C63' C62' H62' 120.7 . . ?
C61' C62' H62' 120.7 . . ?
C64' C63' C62' 120.9(7) . . ?
C64' C63' H63' 119.5 . . ?
C62' C63' H63' 119.5 . . ?
C65' C64' C63' 120.5(7) . . ?
C65' C64' H64' 119.8 . . ?
C63' C64' H64' 119.8 . . ?
C64' C65' C66' 119.1(7) . . ?
C64' C65' H65' 120.5 . . ?
C66' C65' H65' 120.5 . . ?
C61' C66' C65' 120.3(7) . . ?
C61' C66' H66' 119.9 . . ?
C65' C66' H66' 119.9 . . ?
N3' C201 C202 112.1(5) . . ?
N3' C201 C209 121.3(5) . . ?
C202 C201 C209 126.5(6) . . ?
C201 C202 C203 103.3(5) . . ?
C201 C202 H202 128.3 . . ?
C203 C202 H202 128.3 . . ?
N1' C203 C202 109.1(5) . . ?
N1' C203 C204 117.2(5) . . ?
C202 C203 C204 132.3(6) . . ?
N2' C204 C205 120.1(5) . . ?
N2' C204 C203 116.2(5) . . ?
C205 C204 C203 123.6(5) . . ?
C206 C205 C204 119.1(6) . . ?
C206 C205 H205 120.4 . . ?
C204 C205 H205 120.4 . . ?
C205 C206 C207 120.7(6) . . ?
C205 C206 H206 119.6 . . ?
C207 C206 H206 119.6 . . ?
C208 C207 C206 117.6(6) . . ?
C208 C207 H207 121.2 . . ?
C206 C207 H207 121.2 . . ?
N2' C208 C207 122.1(6) . . ?
N2' C208 H208 119.0 . . ?
C207 C208 H208 119.0 . . ?
F1' C209 F3' 104.5(6) . . ?
F1' C209 F2' 108.3(5) . . ?
F3' C209 F2' 107.1(6) . . ?
F1' C209 C201 112.9(6) . . ?
F3' C209 C201 112.3(5) . . ?
F2' C209 C201 111.3(6) . . ?
C2S O1S H1S 109.5 . . ?
O1S C2S H2SA 109.5 . . ?
O1S C2S H2SB 109.5 . . ?
H2SA C2S H2SB 109.5 . . ?
O1S C2S H2SC 109.5 . . ?
H2SA C2S H2SC 109.5 . . ?
H2SB C2S H2SC 109.5 . . ?

loop_
_geom_bond_atom_site_label_1
_geom_bond_atom_site_label_2
_geom_bond_distance
_geom_bond_site_symmetry_2
_geom_bond_publ_flag
Cu1 N1 2.015(4) . ?
Cu1 N1' 2.030(4) . ?
Cu1 N2' 2.112(4) . ?
Cu1 N2 2.114(4) . ?
Cu1 P2' 2.214(3) . ?
Cu1 P1' 2.226(4) . ?
Cu1 P1 2.241(3) . ?
Cu1 P2 2.2531(17) . ?
P1 C41 1.824(4) . ?
P1 C31 1.830(4) . ?
P1 C11 1.835(3) . ?
P2 C51 1.828(3) . ?
P2 C61 1.835(3) . ?
P2 C21 1.844(3) . ?
F1 C109 1.313(5) . ?
F2 C109 1.327(6) . ?
F3 C109 1.330(6) . ?
O1 C12 1.393(4) . ?
O1 C22 1.398(4) . ?
N1 C103 1.351(5) . ?
N1 N3 1.356(4) . ?
N2 C108 1.347(5) . ?
N2 C104 1.354(5) . ?
N3 C101 1.350(5) . ?
C11 C16 1.393(4) . ?
C11 C12 1.398(4) . ?
C12 C13 1.393(4) . ?
C13 C14 1.387(4) . ?
C13 H13 0.9500 . ?
C14 C15 1.387(4) . ?
C14 H14 0.9500 . ?
C15 C16 1.401(4) . ?
C15 H15 0.9500 . ?
C16 H16 0.9500 . ?
C21 C22 1.392(4) . ?
C21 C26 1.398(4) . ?
C22 C23 1.402(4) . ?
C23 C24 1.388(5) . ?
C23 H23 0.9500 . ?
C24 C25 1.382(5) . ?
C24 H24 0.9500 . ?
C25 C26 1.390(5) . ?
C25 H25 0.9500 . ?
C26 H26 0.9500 . ?
C31 C36 1.388(5) . ?
C31 C32 1.395(5) . ?
C32 C33 1.388(5) . ?
C32 H32 0.9500 . ?
C33 C34 1.376(5) . ?
C33 H33 0.9500 . ?
C34 C35 1.380(5) . ?
C34 H34 0.9500 . ?
C35 C36 1.399(4) . ?
C35 H35 0.9500 . ?
C36 H36 0.9500 . ?
C41 C42 1.394(4) . ?
C41 C46 1.398(5) . ?
C42 C43 1.386(4) . ?
C42 H42 0.9500 . ?
C43 C44 1.375(5) . ?
C43 H43 0.9500 . ?
C44 C45 1.396(5) . ?
C44 H44 0.9500 . ?
C45 C46 1.384(5) . ?
C45 H45 0.9500 . ?
C46 H46 0.9500 . ?
C51 C52 1.373(5) . ?
C51 C56 1.404(4) . ?
C52 C53 1.400(5) . ?
C52 H52 0.9500 . ?
C53 C54 1.367(5) . ?
C53 H53 0.9500 . ?
C54 C55 1.381(5) . ?
C54 H54 0.9500 . ?
C55 C56 1.393(4) . ?
C55 H55 0.9500 . ?
C56 H56 0.9500 . ?
C61 C66 1.396(5) . ?
C61 C62 1.396(5) . ?
C62 C63 1.391(5) . ?
C62 H62 0.9500 . ?
C63 C64 1.386(5) . ?
C63 H63 0.9500 . ?
C64 C65 1.385(4) . ?
C64 H64 0.9500 . ?
C65 C66 1.399(4) . ?
C65 H65 0.9500 . ?
C66 H66 0.9500 . ?
C101 C102 1.367(5) . ?
C101 C109 1.480(5) . ?
C102 C103 1.401(5) . ?
C102 H102 0.9500 . ?
C103 C104 1.460(5) . ?
C104 C105 1.394(5) . ?
C105 C106 1.374(5) . ?
C105 H105 0.9500 . ?
C106 C107 1.385(5) . ?
C106 H106 0.9500 . ?
C107 C108 1.389(5) . ?
C107 H107 0.9500 . ?
C108 H108 0.9500 . ?
P1' C31' 1.826(5) . ?
P1' C41' 1.829(5) . ?
P1' C11' 1.832(5) . ?
P2' C61' 1.827(5) . ?
P2' C21' 1.839(5) . ?
P2' C51' 1.842(5) . ?
F1' C209 1.317(5) . ?
F2' C209 1.330(5) . ?
F3' C209 1.329(6) . ?
O1' C12' 1.394(6) . ?
O1' C22' 1.410(6) . ?
N1' N3' 1.349(5) . ?
N1' C203 1.357(5) . ?
N2' C204 1.344(5) . ?
N2' C208 1.346(6) . ?
N3' C201 1.350(5) . ?
C11' C16' 1.390(6) . ?
C11' C12' 1.394(5) . ?
C12' C13' 1.390(6) . ?
C13' C14' 1.384(6) . ?
C13' H13' 0.9500 . ?
C14' C15' 1.385(6) . ?
C14' H14' 0.9500 . ?
C15' C16' 1.396(6) . ?
C15' H15' 0.9500 . ?
C16' H16' 0.9500 . ?
C21' C22' 1.393(6) . ?
C21' C26' 1.400(5) . ?
C22' C23' 1.392(6) . ?
C23' C24' 1.389(6) . ?
C23' H23' 0.9500 . ?
C24' C25' 1.375(6) . ?
C24' H24' 0.9500 . ?
C25' C26' 1.386(6) . ?
C25' H25' 0.9500 . ?
C26' H26' 0.9500 . ?
C31' C36' 1.383(6) . ?
C31' C32' 1.399(6) . ?
C32' C33' 1.387(6) . ?
C32' H32' 0.9500 . ?
C33' C34' 1.374(6) . ?
C33' H33' 0.9500 . ?
C34' C35' 1.383(6) . ?
C34' H34' 0.9500 . ?
C35' C36' 1.389(6) . ?
C35' H35' 0.9500 . ?
C36' H36' 0.9500 . ?
C41' C46' 1.391(6) . ?
C41' C42' 1.398(6) . ?
C42' C43' 1.379(6) . ?
C42' H42' 0.9500 . ?
C43' C44' 1.361(6) . ?
C43' H43' 0.9500 . ?
C44' C45' 1.389(6) . ?
C44' H44' 0.9500 . ?
C45' C46' 1.389(6) . ?
C45' H45' 0.9500 . ?
C46' H46' 0.9500 . ?
C51' C52' 1.364(6) . ?
C51' C56' 1.392(6) . ?
C52' C53' 1.406(5) . ?
C52' H52' 0.9500 . ?
C53' C54' 1.359(7) . ?
C53' H53' 0.9500 . ?
C54' C55' 1.378(7) . ?
C54' H54' 0.9500 . ?
C55' C56' 1.393(6) . ?
C55' H55' 0.9500 . ?
C56' H56' 0.9500 . ?
C61' C66' 1.389(7) . ?
C61' C62' 1.397(6) . ?
C62' C63' 1.384(6) . ?
C62' H62' 0.9500 . ?
C63' C64' 1.383(6) . ?
C63' H63' 0.9500 . ?
C64' C65' 1.379(6) . ?
C64' H64' 0.9500 . ?
C65' C66' 1.397(6) . ?
C65' H65' 0.9500 . ?
C66' H66' 0.9500 . ?
C201 C202 1.365(6) . ?
C201 C209 1.485(5) . ?
C202 C203 1.402(6) . ?
C202 H202 0.9500 . ?
C203 C204 1.458(6) . ?
C204 C205 1.395(5) . ?
C205 C206 1.374(6) . ?
C205 H205 0.9500 . ?
C206 C207 1.383(6) . ?
C206 H206 0.9500 . ?
C207 C208 1.380(6) . ?
C207 H207 0.9500 . ?
C208 H208 0.9500 . ?
O1S C2S 1.422(3) . ?
O1S H1S 0.8400 . ?
C2S H2SA 0.9800 . ?
C2S H2SB 0.9800 . ?
C2S H2SC 0.9800 . ?

loop_
_geom_hbond_atom_site_label_D
_geom_hbond_atom_site_label_H
_geom_hbond_atom_site_label_A
_geom_hbond_distance_DH
_geom_hbond_distance_HA
_geom_hbond_distance_DA
_geom_hbond_angle_DHA
_geom_hbond_site_symmetry_A
_geom_hbond_publ_flag
O1S H1S N3^a 0.84 2.00 2.796(7) 158.4 . yes
O1S H1S N3'^b 0.84 1.84 2.635(8) 157.6 . yes

loop_
_geom_torsion_atom_site_label_1
_geom_torsion_atom_site_label_2
_geom_torsion_atom_site_label_3
_geom_torsion_atom_site_label_4
_geom_torsion
_geom_torsion_site_symmetry_1
_geom_torsion_site_symmetry_2
_geom_torsion_site_symmetry_3
_geom_torsion_site_symmetry_4
_geom_torsion_publ_flag
C103 N1 N3 C101 1.2(13) . . . . ?
Cu1 N1 N3 C101 173.8(9) . . . . ?
C41 P1 C11 C16 -103.0(7) . . . . ?
C31 P1 C11 C16 4.4(7) . . . . ?
Cu1 P1 C11 C16 134.2(6) . . . . ?
C41 P1 C11 C12 76.7(7) . . . . ?
C31 P1 C11 C12 -175.8(6) . . . . ?
Cu1 P1 C11 C12 -46.0(7) . . . . ?
C22 O1 C12 C13 -36.6(11) . . . . ?
C22 O1 C12 C11 143.3(7) . . . . ?
C16 C11 C12 O1 177.9(7) . . . . ?
P1 C11 C12 O1 -1.8(10) . . . . ?
C16 C11 C12 C13 -2.2(12) . . . . ?
P1 C11 C12 C13 178.1(7) . . . . ?
O1 C12 C13 C14 -177.9(7) . . . . ?
C11 C12 C13 C14 2.2(12) . . . . ?
C12 C13 C14 C15 -1.4(9) . . . . ?
C13 C14 C15 C16 0.6(8) . . . . ?
C12 C11 C16 C15 1.3(10) . . . . ?
P1 C11 C16 C15 -179.0(5) . . . . ?
C14 C15 C16 C11 -0.5(9) . . . . ?
C51 P2 C21 C22 -172.1(7) . . . . ?
C61 P2 C21 C22 83.6(8) . . . . ?
Cu1 P2 C21 C22 -42.1(8) . . . . ?
C51 P2 C21 C26 6.7(10) . . . . ?
C61 P2 C21 C26 -97.5(10) . . . . ?
Cu1 P2 C21 C26 136.7(9) . . . . ?
C26 C21 C22 O1 -177.4(9) . . . . ?
P2 C21 C22 O1 1.5(11) . . . . ?
C26 C21 C22 C23 -6.6(15) . . . . ?
P2 C21 C22 C23 172.3(8) . . . . ?
C12 O1 C22 C21 -87.5(10) . . . . ?
C12 O1 C22 C23 101.4(10) . . . . ?
C21 C22 C23 C24 8.7(16) . . . . ?
O1 C22 C23 C24 179.7(9) . . . . ?
C22 C23 C24 C25 -4.4(18) . . . . ?
C23 C24 C25 C26 -1.6(19) . . . . ?
C24 C25 C26 C21 4(2) . . . . ?
C22 C21 C26 C25 0.6(18) . . . . ?
P2 C21 C26 C25 -178.3(10) . . . . ?
C41 P1 C31 C36 -148.0(8) . . . . ?
C11 P1 C31 C36 105.9(8) . . . . ?
Cu1 P1 C31 C36 -21.4(9) . . . . ?
C41 P1 C31 C32 33.8(10) . . . . ?
C11 P1 C31 C32 -72.3(9) . . . . ?
Cu1 P1 C31 C32 160.5(8) . . . . ?
C36 C31 C32 C33 -2.2(17) . . . . ?
P1 C31 C32 C33 175.9(9) . . . . ?
C31 C32 C33 C34 1.1(19) . . . . ?
C32 C33 C34 C35 1(2) . . . . ?
C33 C34 C35 C36 -2.4(19) . . . . ?
C32 C31 C36 C35 1.1(16) . . . . ?
P1 C31 C36 C35 -177.2(8) . . . . ?
C34 C35 C36 C31 1.2(17) . . . . ?
C31 P1 C41 C42 -96.0(8) . . . . ?
C11 P1 C41 C42 11.0(8) . . . . ?
Cu1 P1 C41 C42 134.3(7) . . . . ?
C31 P1 C41 C46 84.8(9) . . . . ?
C11 P1 C41 C46 -168.2(8) . . . . ?
Cu1 P1 C41 C46 -44.9(9) . . . . ?
C46 C41 C42 C43 -2.1(14) . . . . ?
P1 C41 C42 C43 178.8(8) . . . . ?
C41 C42 C43 C44 1.5(14) . . . . ?
C42 C43 C44 C45 -0.3(15) . . . . ?
C43 C44 C45 C46 -0.3(17) . . . . ?
C44 C45 C46 C41 -0.3(18) . . . . ?
C42 C41 C46 C45 1.5(16) . . . . ?
P1 C41 C46 C45 -179.3(10) . . . . ?
C61 P2 C51 C52 -133.2(9) . . . . ?
C21 P2 C51 C52 119.9(9) . . . . ?
Cu1 P2 C51 C52 -7.0(10) . . . . ?
C61 P2 C51 C56 41.4(8) . . . . ?
C21 P2 C51 C56 -65.5(8) . . . . ?
Cu1 P2 C51 C56 167.6(6) . . . . ?
C56 C51 C52 C53 -3.6(16) . . . . ?
P2 C51 C52 C53 171.3(10) . . . . ?
C51 C52 C53 C54 2.8(18) . . . . ?
C52 C53 C54 C55 -0.3(17) . . . . ?
C53 C54 C55 C56 -1.4(16) . . . . ?
C54 C55 C56 C51 0.6(13) . . . . ?
C52 C51 C56 C55 1.9(13) . . . . ?
P2 C51 C56 C55 -172.7(7) . . . . ?
C51 P2 C61 C66 -89.5(10) . . . . ?
C21 P2 C61 C66 20.2(11) . . . . ?
Cu1 P2 C61 C66 143.4(9) . . . . ?
C51 P2 C61 C62 76.7(10) . . . . ?
C21 P2 C61 C62 -173.6(9) . . . . ?
Cu1 P2 C61 C62 -50.4(10) . . . . ?
C66 C61 C62 C63 -4.6(19) . . . . ?
P2 C61 C62 C63 -171.7(11) . . . . ?
C61 C62 C63 C64 2(2) . . . . ?
C62 C63 C64 C65 0.2(17) . . . . ?
C63 C64 C65 C66 0.1(13) . . . . ?
C62 C61 C66 C65 4.9(17) . . . . ?
P2 C61 C66 C65 170.9(8) . . . . ?
C64 C65 C66 C61 -2.7(15) . . . . ?
N1 N3 C101 C102 1.3(13) . . . . ?
N1 N3 C101 C109 -176.1(9) . . . . ?
N3 C101 C102 C103 -3.0(14) . . . . ?
C109 C101 C102 C103 174.0(11) . . . . ?
N3 N1 C103 C102 -3.1(14) . . . . ?
Cu1 N1 C103 C102 -177.6(9) . . . . ?
N3 N1 C103 C104 -178.1(11) . . . . ?
Cu1 N1 C103 C104 7.4(15) . . . . ?
C101 C102 C103 N1 3.6(14) . . . . ?
C101 C102 C103 C104 177.7(14) . . . . ?
C108 N2 C104 C105 -2.3(16) . . . . ?
Cu1 N2 C104 C105 -175.6(8) . . . . ?
C108 N2 C104 C103 -179.6(11) . . . . ?
Cu1 N2 C104 C103 7.1(12) . . . . ?
N1 C103 C104 N2 -9.9(17) . . . . ?
C102 C103 C104 N2 176.5(14) . . . . ?
N1 C103 C104 C105 172.8(11) . . . . ?
C102 C103 C104 C105 -1(2) . . . . ?
N2 C104 C105 C106 -1.0(14) . . . . ?
C103 C104 C105 C106 176.0(10) . . . . ?
C104 C105 C106 C107 2.0(11) . . . . ?
C105 C106 C107 C108 0.3(10) . . . . ?
C104 N2 C108 C107 4.8(16) . . . . ?
Cu1 N2 C108 C107 176.6(7) . . . . ?
C106 C107 C108 N2 -3.8(14) . . . . ?
N3 C101 C109 F1 -59.3(12) . . . . ?
C102 C101 C109 F1 123.9(13) . . . . ?
N3 C101 C109 F2 -178.0(10) . . . . ?
C102 C101 C109 F2 5.2(15) . . . . ?
N3 C101 C109 F3 63.7(11) . . . . ?
C102 C101 C109 F3 -113.2(13) . . . . ?
C203 N1' N3' C201 -1.0(15) . . . . ?
Cu1 N1' N3' C201 170.0(10) . . . . ?
C31' P1' C11' C16' 2.4(10) . . . . ?
C41' P1' C11' C16' -103.9(10) . . . . ?
Cu1 P1' C11' C16' 132.8(9) . . . . ?
C31' P1' C11' C12' -172.7(9) . . . . ?
C41' P1' C11' C12' 81.0(10) . . . . ?
Cu1 P1' C11' C12' -42.3(10) . . . . ?
C22' O1' C12' C13' -42.3(16) . . . . ?
C22' O1' C12' C11' 145.1(10) . . . . ?
C16' C11' C12' C13' 7.4(17) . . . . ?
P1' C11' C12' C13' -177.2(9) . . . . ?
C16' C11' C12' O1' -179.9(10) . . . . ?
P1' C11' C12' O1' -4.6(15) . . . . ?
O1' C12' C13' C14' -178.6(10) . . . . ?
C11' C12' C13' C14' -6.2(17) . . . . ?
C12' C13' C14' C15' 1.7(15) . . . . ?
C13' C14' C15' C16' 1.6(14) . . . . ?
C12' C11' C16' C15' -4.1(16) . . . . ?
P1' C11' C16' C15' -179.2(8) . . . . ?
C14' C15' C16' C11' -0.3(15) . . . . ?
C61' P2' C21' C22' 92.3(12) . . . . ?
C51' P2' C21' C22' -163.2(11) . . . . ?
Cu1 P2' C21' C22' -35.2(12) . . . . ?
C61' P2' C21' C26' -93.7(13) . . . . ?
C51' P2' C21' C26' 10.8(14) . . . . ?
Cu1 P2' C21' C26' 138.7(12) . . . . ?
C26' C21' C22' C23' 8(2) . . . . ?
P2' C21' C22' C23' -177.6(13) . . . . ?
C26' C21' C22' O1' -175.7(12) . . . . ?
P2' C21' C22' O1' -1.4(17) . . . . ?
C12' O1' C22' C23' 89.6(16) . . . . ?
C12' O1' C22' C21' -86.9(15) . . . . ?
C21' C22' C23' C24' -10(2) . . . . ?
O1' C22' C23' C24' 174.0(13) . . . . ?
C22' C23' C24' C25' 5(2) . . . . ?
C23' C24' C25' C26' 0(3) . . . . ?
C24' C25' C26' C21' -2(3) . . . . ?
C22' C21' C26' C25' -2(2) . . . . ?
P2' C21' C26' C25' -176.2(14) . . . . ?
C41' P1' C31' C36' -147.7(12) . . . . ?
C11' P1' C31' C36' 105.4(12) . . . . ?
Cu1 P1' C31' C36' -20.3(14) . . . . ?
C41' P1' C31' C32' 31.1(13) . . . . ?
C11' P1' C31' C32' -75.8(13) . . . . ?
Cu1 P1' C31' C32' 158.5(11) . . . . ?
C36' C31' C32' C33' 0(2) . . . . ?
P1' C31' C32' C33' -178.4(12) . . . . ?
C31' C32' C33' C34' -2(2) . . . . ?
C32' C33' C34' C35' 1(3) . . . . ?
C33' C34' C35' C36' 1(3) . . . . ?
C32' C31' C36' C35' 2(2) . . . . ?
P1' C31' C36' C35' -179.4(13) . . . . ?
C34' C35' C36' C31' -2(3) . . . . ?
C31' P1' C41' C46' 88.0(13) . . . . ?
C11' P1' C41' C46' -165.4(12) . . . . ?
Cu1 P1' C41' C46' -43.1(13) . . . . ?
C31' P1' C41' C42' -92.4(11) . . . . ?
C11' P1' C41' C42' 14.2(12) . . . . ?
Cu1 P1' C41' C42' 136.5(10) . . . . ?
C46' C41' C42' C43' 1(2) . . . . ?
P1' C41' C42' C43' -178.1(12) . . . . ?
C41' C42' C43' C44' -3(2) . . . . ?
C42' C43' C44' C45' 2(2) . . . . ?
C43' C44' C45' C46' 1(2) . . . . ?
C44' C45' C46' C41' -3(3) . . . . ?
C42' C41' C46' C45' 1(2) . . . . ?
P1' C41' C46' C45' -179.0(13) . . . . ?
C61' P2' C51' C52' -133.6(12) . . . . ?
C21' P2' C51' C52' 118.8(13) . . . . ?
Cu1 P2' C51' C52' -9.7(14) . . . . ?
C61' P2' C51' C56' 37.3(13) . . . . ?
C21' P2' C51' C56' -70.3(13) . . . . ?
Cu1 P2' C51' C56' 161.2(10) . . . . ?
C56' C51' C52' C53' 4(2) . . . . ?
P2' C51' C52' C53' 175.2(12) . . . . ?
C51' C52' C53' C54' -3(2) . . . . ?
C52' C53' C54' C55' 2(2) . . . . ?
C53' C54' C55' C56' -2(2) . . . . ?
C52' C51' C56' C55' -4(2) . . . . ?
P2' C51' C56' C55' -175.2(11) . . . . ?
C54' C55' C56' C51' 3(2) . . . . ?
C21' P2' C61' C66' 2.5(16) . . . . ?
C51' P2' C61' C66' -106.8(15) . . . . ?
Cu1 P2' C61' C66' 130.0(14) . . . . ?
C21' P2' C61' C62' -169.8(12) . . . . ?
C51' P2' C61' C62' 81.0(14) . . . . ?
Cu1 P2' C61' C62' -42.3(14) . . . . ?
C66' C61' C62' C63' 10(3) . . . . ?
P2' C61' C62' C63' -177.0(15) . . . . ?
C61' C62' C63' C64' -7(3) . . . . ?
C62' C63' C64' C65' 0(3) . . . . ?
C63' C64' C65' C66' 3.0(19) . . . . ?
C62' C61' C66' C65' -8(3) . . . . ?
P2' C61' C66' C65' -179.8(12) . . . . ?
C64' C65' C66' C61' 1(2) . . . . ?
N1' N3' C201 C202 -1.4(16) . . . . ?
N1' N3' C201 C209 -178.9(10) . . . . ?
N3' C201 C202 C203 3.0(17) . . . . ?
C209 C201 C202 C203 -179.7(12) . . . . ?
N3' N1' C203 C202 2.9(17) . . . . ?
Cu1 N1' C203 C202 -170.4(11) . . . . ?
N3' N1' C203 C204 171.4(13) . . . . ?
Cu1 N1' C203 C204 -1.9(18) . . . . ?
C201 C202 C203 N1' -3.5(18) . . . . ?
C201 C202 C203 C204 -169.6(17) . . . . ?
C208 N2' C204 C205 3(2) . . . . ?
Cu1 N2' C204 C205 -179.4(9) . . . . ?
C208 N2' C204 C203 179.2(13) . . . . ?
Cu1 N2' C204 C203 -3.2(16) . . . . ?
N1' C203 C204 N2' 3(2) . . . . ?
C202 C203 C204 N2' 168.7(17) . . . . ?
N1' C203 C204 C205 179.6(13) . . . . ?
C202 C203 C204 C205 -15(3) . . . . ?
N2' C204 C205 C206 -1.2(18) . . . . ?
C203 C204 C205 C206 -177.1(13) . . . . ?
C204 C205 C206 C207 0.1(15) . . . . ?
C205 C206 C207 C208 -0.7(15) . . . . ?
C204 N2' C208 C207 -4(2) . . . . ?
Cu1 N2' C208 C207 179.1(9) . . . . ?
C206 C207 C208 N2' 2.6(18) . . . . ?
N3' C201 C209 F1' -68.5(13) . . . . ?
C202 C201 C209 F1' 114.4(14) . . . . ?
N3' C201 C209 F3' 49.3(14) . . . . ?
C202 C201 C209 F3' -127.8(14) . . . . ?
N3' C201 C209 F2' 169.4(12) . . . . ?
C202 C201 C209 F2' -7.7(16) . . . . ?
